data_7204372
loop_
_publ_author_name
'Feeder, Neil'
'Fox, David J.'
'Medlock, Jonathan A.'
'Warren, Stuart'

_publ_section_title
;
 Synthesis, X-ray crystal structures and Horner--Wittig addition
 reactions of some protected \b-aminophosphine oxides
;
_journal_issue 9
_journal_name_full 'Journal of the Chemical Society, Perkin Transactions 1'
_journal_page_first 1175
_journal_paper_doi 10.1039/b201680j
_journal_year 2002
_chemical_formula_sum 'C33 H34 N O3 P'
_chemical_formula_weight 523.58
_chemical_name_systematic
; 
? 
;
_space_group_IT_number 14
_symmetry_cell_setting monoclinic
_symmetry_space_group_name_Hall '-P 2yn'
_symmetry_space_group_name_H-M 'P 1 21/n 1'
_atom_sites_solution_hydrogens geom
_atom_sites_solution_primary direct
_atom_sites_solution_secondary difmap
_audit_creation_method SHELXL
_cell_angle_alpha 90.00
_cell_angle_beta 93.820(3)
_cell_angle_gamma 90.00
_cell_formula_units_Z 4
_cell_length_a 15.1746(7)
_cell_length_b 10.3826(5)
_cell_length_c 17.3450(9)
_cell_measurement_reflns_used 22575
_cell_measurement_temperature 180(2)
_cell_measurement_theta_max 25.03
_cell_measurement_theta_min 1.02
_cell_volume 2726.7(2)
_computing_cell_refinement maXus
_computing_data_collection maXus
_computing_data_reduction maXus
_computing_structure_refinement 'SHELXL-93 (Sheldrick, 1993)'
_computing_structure_solution teXsan
_diffrn_ambient_temperature 180(2)
_diffrn_measurement_device NoniusKappaCCD
_diffrn_radiation_monochromator graphite
_diffrn_radiation_source 'fine-focus sealed tube'
_diffrn_radiation_type MoK\a
_diffrn_radiation_wavelength 0.71069
_diffrn_reflns_av_R_equivalents 0.0631
_diffrn_reflns_av_sigmaI/netI 0.0627
_diffrn_reflns_limit_h_max 18
_diffrn_reflns_limit_h_min -17
_diffrn_reflns_limit_k_max 11
_diffrn_reflns_limit_k_min -12
_diffrn_reflns_limit_l_max 17
_diffrn_reflns_limit_l_min -20
_diffrn_reflns_number 13304
_diffrn_reflns_theta_max 25.03
_diffrn_reflns_theta_min 1.73
_exptl_absorpt_coefficient_mu 0.136
_exptl_absorpt_correction_type none
_exptl_crystal_density_diffrn 1.275
_exptl_crystal_F_000 1112
_exptl_crystal_size_max 0.18
_exptl_crystal_size_mid 0.18
_exptl_crystal_size_min 0.16
_refine_diff_density_max 0.230
_refine_diff_density_min -0.259
_refine_diff_density_rms 0.056
_refine_ls_extinction_method none
_refine_ls_goodness_of_fit_all 1.041
_refine_ls_goodness_of_fit_obs 1.094
_refine_ls_matrix_type full
_refine_ls_number_parameters 346
_refine_ls_number_reflns 4761
_refine_ls_number_restraints 0
_refine_ls_restrained_S_all 1.243
_refine_ls_restrained_S_obs 1.094
_refine_ls_R_factor_all 0.0764
_refine_ls_R_factor_obs 0.0454
_refine_ls_shift/esd_max -0.001
_refine_ls_shift/esd_mean 0.000
_refine_ls_structure_factor_coef Fsqd
_refine_ls_weighting_details 'w=1/[\s^2^(Fo^2^)+(0.0534P)^2^+0.6474P] where P=(Fo^2^+2Fc^2^)/3'
_refine_ls_weighting_scheme calc
_refine_ls_wR_factor_all 0.1451
_refine_ls_wR_factor_obs 0.1083
_reflns_number_observed 3511
_reflns_number_total 4774
_reflns_observed_criterion >2sigma(I)
_cod_data_source_file b201680j.txt
_cod_data_source_block sw0003
_cod_depositor_comments
;
The following automatic conversions were performed:
'_symmetry_cell_setting' value 'Monoclinic' changed to 'monoclinic'
according to '/home/saulius/struct/CIF-dictionaries/cif_core.dic'
dictionary named 'cif_core.dic' version 2.4.1 from 2010-06-29.

Automatic conversion script
Id: cif_fix_enum 1527 2010-12-29 10:47:43Z saulius 

The following automatic conversions were performed:

'_refine_ls_weighting_scheme' value 'calc
w=1/[\s^2^(Fo^2^)+(0.0534P)^2^+0.6474P] where P=(Fo^2^+2Fc^2^)/3' was
changed to 'calc'. New tag '_refine_ls_weighting_details' was
created. The value of the new tag was set to
'w=1/[\s^2^(Fo^2^)+(0.0534P)^2^+0.6474P] where P=(Fo^2^+2Fc^2^)/3'.

Automatic conversion script
Id: cif_fix_values 3143 2015-03-26 13:38:13Z robertas 
;
_cod_original_sg_symbol_H-M P21/n
_cod_database_code 7204372

loop_
_symmetry_equiv_pos_as_xyz
'x, y, z'
'-x+1/2, y+1/2, -z+1/2'
'-x, -y, -z'
'x-1/2, -y-1/2, z-1/2'

loop_
_atom_site_aniso_label
_atom_site_aniso_U_11
_atom_site_aniso_U_22
_atom_site_aniso_U_33
_atom_site_aniso_U_23
_atom_site_aniso_U_13
_atom_site_aniso_U_12
P1 0.0239(3) 0.0292(3) 0.0411(3) 0.0022(2) -0.0013(2) 0.0016(2)
O1 0.0252(7) 0.0336(8) 0.0553(9) 0.0025(7) -0.0057(7) -0.0014(6)
O2 0.0245(8) 0.0372(8) 0.0628(10) 0.0023(8) 0.0030(7) 0.0011(6)
O3 0.0345(8) 0.0337(8) 0.0716(11) 0.0042(8) -0.0130(8) 0.0060(7)
N1 0.0236(8) 0.0281(9) 0.0482(10) 0.0068(8) -0.0051(8) 0.0010(7)
C1 0.0243(10) 0.0287(11) 0.0402(12) 0.0027(9) -0.0027(9) -0.0018(9)
C2 0.0222(10) 0.0293(11) 0.0434(12) 0.0006(9) -0.0024(9) -0.0004(9)
C3 0.0282(11) 0.0287(11) 0.0445(12) 0.0043(9) -0.0045(9) 0.0057(9)
C4 0.0391(12) 0.0354(12) 0.0477(14) 0.0047(10) 0.0005(11) 0.0032(10)
C5 0.054(2) 0.0484(14) 0.0472(14) 0.0064(12) 0.0039(12) 0.0116(13)
C6 0.059(2) 0.058(2) 0.0472(15) -0.0075(12) -0.0126(13) 0.0117(14)
C7 0.0415(14) 0.059(2) 0.056(2) -0.0069(13) -0.0128(12) -0.0028(12)
C8 0.0325(12) 0.0485(13) 0.0471(14) -0.0010(11) -0.0060(10) 0.0007(10)
C9 0.0228(10) 0.0341(11) 0.0478(13) 0.0026(10) 0.0025(9) 0.0032(9)
C10 0.0362(12) 0.0391(12) 0.0460(13) -0.0018(10) -0.0009(10) 0.0019(10)
C11 0.061(2) 0.0524(15) 0.0490(15) -0.0062(12) 0.0030(12) 0.0121(13)
C12 0.081(2) 0.069(2) 0.047(2) 0.0029(14) 0.0147(14) 0.020(2)
C13 0.054(2) 0.060(2) 0.063(2) 0.0217(14) 0.0244(13) 0.0182(13)
C14 0.0361(12) 0.0385(12) 0.0554(14) 0.0087(11) 0.0095(11) 0.0035(10)
C15 0.0325(12) 0.0275(11) 0.0412(12) -0.0019(9) -0.0045(10) 0.0017(10)
C16 0.0349(11) 0.0280(11) 0.0376(11) -0.0020(9) -0.0034(9) -0.0017(9)
C17 0.0421(13) 0.0314(12) 0.0550(14) 0.0039(10) -0.0031(11) 0.0019(10)
C18 0.054(2) 0.0349(13) 0.069(2) 0.0112(12) -0.0005(13) -0.0118(12)
C19 0.0389(13) 0.0494(15) 0.069(2) 0.0043(13) -0.0046(12) -0.0166(12)
C20 0.0355(13) 0.0472(15) 0.085(2) 0.0130(13) -0.0145(13) -0.0061(11)
C21 0.0366(13) 0.0356(12) 0.069(2) 0.0115(11) -0.0099(11) -0.0046(11)
C22 0.0347(11) 0.0286(11) 0.0420(12) 0.0050(9) 0.0023(10) 0.0105(9)
C23 0.0414(13) 0.0393(13) 0.0551(15) 0.0103(11) 0.0098(11) 0.0152(11)
C24 0.065(2) 0.056(2) 0.063(2) 0.0126(14) 0.0275(15) 0.0254(14)
C25 0.094(2) 0.057(2) 0.0453(15) 0.0046(14) 0.019(2) 0.035(2)
C26 0.081(2) 0.0414(14) 0.0479(15) -0.0041(12) -0.0057(14) 0.0201(14)
C27 0.0513(14) 0.0323(12) 0.0440(13) 0.0021(10) -0.0011(11) 0.0108(11)
C28 0.0276(10) 0.0310(11) 0.0362(11) 0.0003(9) 0.0018(9) 0.0043(9)
C29 0.0526(15) 0.0409(13) 0.065(2) 0.0074(12) -0.0216(13) -0.0034(12)
C30 0.076(2) 0.052(2) 0.096(2) 0.023(2) -0.047(2) -0.006(2)
C31 0.064(2) 0.0391(14) 0.078(2) 0.0199(13) -0.0145(15) 0.0026(13)
C32 0.0414(13) 0.0337(12) 0.0532(14) 0.0032(11) 0.0083(11) -0.0008(10)
C33 0.0328(11) 0.0352(12) 0.0456(13) 0.0033(10) -0.0001(10) 0.0005(10)

loop_
_atom_site_label
_atom_site_type_symbol
_atom_site_fract_x
_atom_site_fract_y
_atom_site_fract_z
_atom_site_U_iso_or_equiv
_atom_site_thermal_displace_type
_atom_site_occupancy
_atom_site_calc_flag
_atom_site_refinement_flags
_atom_site_disorder_group
P1 P 0.01425(3) 0.21099(5) 0.72019(3) 0.0316(2) Uani 1 d . .
O1 O -0.05693(8) 0.12200(13) 0.68952(8) 0.0384(4) Uani 1 d . .
O2 O 0.25294(9) 0.05861(15) 0.66002(9) 0.0415(4) Uani 1 d . .
H2O H 0.2837(15) 0.1209(23) 0.6682(13) 0.050 Uiso 1 d . .
O3 O 0.11204(9) -0.24357(13) 0.81788(10) 0.0473(4) Uani 1 d . .
N1 N 0.04963(10) -0.0614(2) 0.76897(10) 0.0336(4) Uani 1 d . .
H1N H 0.00139(10) -0.0258(2) 0.74748(10) 0.040 Uiso 1 calc R .
C1 C 0.12464(12) 0.1359(2) 0.72093(11) 0.0313(5) Uani 1 d . .
H1 H 0.16587(12) 0.2006(2) 0.74628(11) 0.038 Uiso 1 calc R .
C2 C 0.13042(12) 0.0154(2) 0.77606(12) 0.0318(5) Uani 1 d . .
H2 H 0.17875(12) -0.0405(2) 0.75828(12) 0.038 Uiso 1 calc R .
C3 C 0.15657(13) 0.0513(2) 0.86013(12) 0.0341(5) Uani 1 d . .
C4 C 0.10573(14) 0.0243(2) 0.92090(13) 0.0409(5) Uani 1 d . .
H4 H 0.05214(14) -0.0223(2) 0.91198(13) 0.049 Uiso 1 calc R .
C5 C 0.1322(2) 0.0648(2) 0.99530(14) 0.0500(6) Uani 1 d . .
H5 H 0.0961(2) 0.0470(2) 1.03672(14) 0.060 Uiso 1 calc R .
C6 C 0.2103(2) 0.1305(2) 1.00922(15) 0.0556(7) Uani 1 d . .
H6 H 0.2276(2) 0.1601(2) 1.05980(15) 0.067 Uiso 1 calc R .
C7 C 0.2635(2) 0.1531(2) 0.94887(14) 0.0529(6) Uani 1 d . .
H7 H 0.3187(2) 0.1952(2) 0.95836(14) 0.064 Uiso 1 calc R .
C8 C 0.23646(14) 0.1146(2) 0.87508(13) 0.0431(6) Uani 1 d . .
H8 H 0.27297(14) 0.1316(2) 0.83385(13) 0.052 Uiso 1 calc R .
C9 C 0.16415(12) 0.1046(2) 0.64171(12) 0.0349(5) Uani 1 d . .
C10 C 0.11559(14) -0.0050(2) 0.59822(12) 0.0406(5) Uani 1 d . .
H10A H 0.05218(14) 0.0172(2) 0.59040(12) 0.049 Uiso 1 calc R .
H10B H 0.12047(14) -0.0841(2) 0.63012(12) 0.049 Uiso 1 calc R .
C11 C 0.1520(2) -0.0323(2) 0.51968(14) 0.0541(6) Uani 1 d . .
H11A H 0.2126(2) -0.0673(2) 0.52774(14) 0.065 Uiso 1 calc R .
H11B H 0.1148(2) -0.0984(2) 0.49221(14) 0.065 Uiso 1 calc R .
C12 C 0.1539(2) 0.0876(3) 0.47015(15) 0.0652(8) Uani 1 d . .
H12A H 0.1817(2) 0.0675(3) 0.42151(15) 0.078 Uiso 1 calc R .
H12B H 0.0928(2) 0.1172(3) 0.45676(15) 0.078 Uiso 1 calc R .
C13 C 0.2054(2) 0.1935(2) 0.51278(15) 0.0582(7) Uani 1 d . .
H13A H 0.2040(2) 0.2721(2) 0.48044(15) 0.070 Uiso 1 calc R .
H13B H 0.2678(2) 0.1665(2) 0.52200(15) 0.070 Uiso 1 calc R .
C14 C 0.16725(14) 0.2239(2) 0.59000(13) 0.0430(6) Uani 1 d . .
H14A H 0.10676(14) 0.2586(2) 0.58037(13) 0.052 Uiso 1 calc R .
H14B H 0.20380(14) 0.2910(2) 0.61712(13) 0.052 Uiso 1 calc R .
C15 C 0.04555(13) -0.1839(2) 0.79380(12) 0.0340(5) Uani 1 d . .
C16 C -0.04530(13) -0.2414(2) 0.79372(12) 0.0338(5) Uani 1 d . .
C17 C -0.05355(15) -0.3641(2) 0.82323(13) 0.0431(6) Uani 1 d . .
H17 H -0.00207(15) -0.4104(2) 0.84087(13) 0.052 Uiso 1 calc R .
C18 C -0.1357(2) -0.4207(2) 0.82748(15) 0.0529(6) Uani 1 d . .
H18 H -0.1400(2) -0.5048(2) 0.84841(15) 0.064 Uiso 1 calc R .
C19 C -0.2108(2) -0.3562(2) 0.80172(14) 0.0528(6) Uani 1 d . .
H19 H -0.2671(2) -0.3950(2) 0.80489(14) 0.063 Uiso 1 calc R .
C20 C -0.2036(2) -0.2340(2) 0.7711(2) 0.0567(7) Uani 1 d . .
H20 H -0.2552(2) -0.1887(2) 0.7528(2) 0.068 Uiso 1 calc R .
C21 C -0.12172(14) -0.1773(2) 0.76685(14) 0.0477(6) Uani 1 d . .
H21 H -0.11757(14) -0.0935(2) 0.74537(14) 0.057 Uiso 1 calc R .
C22 C 0.00067(14) 0.2533(2) 0.81993(12) 0.0351(5) Uani 1 d . .
C23 C -0.07489(15) 0.2070(2) 0.85181(14) 0.0450(6) Uani 1 d . .
H23 H -0.11579(15) 0.1557(2) 0.82142(14) 0.054 Uiso 1 calc R .
C24 C -0.0907(2) 0.2353(3) 0.9277(2) 0.0602(7) Uani 1 d . .
H24 H -0.1423(2) 0.2033(3) 0.9492(2) 0.072 Uiso 1 calc R .
C25 C -0.0324(2) 0.3089(3) 0.9717(2) 0.0647(8) Uani 1 d . .
H25 H -0.0436(2) 0.3279(3) 1.0237(2) 0.078 Uiso 1 calc R .
C26 C 0.0432(2) 0.3561(2) 0.94086(14) 0.0572(7) Uani 1 d . .
H26 H 0.0835(2) 0.4075(2) 0.97173(14) 0.069 Uiso 1 calc R .
C27 C 0.0601(2) 0.3282(2) 0.86493(12) 0.0427(6) Uani 1 d . .
H27 H 0.1120(2) 0.3601(2) 0.84383(12) 0.051 Uiso 1 calc R .
C28 C 0.00651(12) 0.3639(2) 0.67036(11) 0.0316(5) Uani 1 d . .
C29 C -0.0655(2) 0.3790(2) 0.61773(14) 0.0541(7) Uani 1 d . .
H29 H -0.1042(2) 0.3086(2) 0.60619(14) 0.065 Uiso 1 calc R .
C30 C -0.0811(2) 0.4970(3) 0.5819(2) 0.0768(9) Uani 1 d . .
H30 H -0.1303(2) 0.5070(3) 0.5457(2) 0.092 Uiso 1 calc R .
C31 C -0.0259(2) 0.5990(2) 0.5985(2) 0.0612(7) Uani 1 d . .
H31 H -0.0368(2) 0.6794(2) 0.5735(2) 0.073 Uiso 1 calc R .
C32 C 0.04469(14) 0.5854(2) 0.65080(13) 0.0425(5) Uani 1 d . .
H32 H 0.08227(14) 0.6568(2) 0.66272(13) 0.051 Uiso 1 calc R .
C33 C 0.06181(13) 0.4683(2) 0.68651(12) 0.0380(5) Uani 1 d . .
H33 H 0.11163(13) 0.4592(2) 0.72226(12) 0.046 Uiso 1 calc R .

loop_
_atom_type_symbol
_atom_type_description
_atom_type_scat_dispersion_real
_atom_type_scat_dispersion_imag
_atom_type_scat_source
C C 0.0033 0.0016 'International Tables Vol C Tables 4.2.6.8 and 6.1.1.4'
H H 0.0000 0.0000 'International Tables Vol C Tables 4.2.6.8 and 6.1.1.4'
N N 0.0061 0.0033 'International Tables Vol C Tables 4.2.6.8 and 6.1.1.4'
O O 0.0106 0.0060 'International Tables Vol C Tables 4.2.6.8 and 6.1.1.4'
P P 0.1023 0.0942 'International Tables Vol C Tables 4.2.6.8 and 6.1.1.4'

loop_
_geom_angle_atom_site_label_1
_geom_angle_atom_site_label_2
_geom_angle_atom_site_label_3
_geom_angle
_geom_angle_site_symmetry_1
_geom_angle_site_symmetry_3
_geom_angle_publ_flag
O1 P1 C28 110.54(8) . . ?
O1 P1 C22 111.43(9) . . ?
C28 P1 C22 103.64(9) . . ?
O1 P1 C1 112.06(9) . . ?
C28 P1 C1 113.84(9) . . ?
C22 P1 C1 104.88(9) . . ?
C15 N1 C2 123.0(2) . . ?
C9 C1 C2 111.0(2) . . ?
C9 C1 P1 118.71(13) . . ?
C2 C1 P1 110.72(13) . . ?
N1 C2 C3 112.1(2) . . ?
N1 C2 C1 111.72(15) . . ?
C3 C2 C1 112.7(2) . . ?
C4 C3 C8 118.7(2) . . ?
C4 C3 C2 123.8(2) . . ?
C8 C3 C2 117.4(2) . . ?
C3 C4 C5 120.5(2) . . ?
C6 C5 C4 120.3(2) . . ?
C5 C6 C7 119.4(2) . . ?
C8 C7 C6 120.1(2) . . ?
C7 C8 C3 120.9(2) . . ?
O2 C9 C10 105.9(2) . . ?
O2 C9 C14 109.4(2) . . ?
C10 C9 C14 110.2(2) . . ?
O2 C9 C1 106.3(2) . . ?
C10 C9 C1 112.7(2) . . ?
C14 C9 C1 112.0(2) . . ?
C9 C10 C11 112.7(2) . . ?
C12 C11 C10 112.0(2) . . ?
C13 C12 C11 110.4(2) . . ?
C12 C13 C14 111.4(2) . . ?
C13 C14 C9 112.0(2) . . ?
O3 C15 N1 121.9(2) . . ?
O3 C15 C16 122.1(2) . . ?
N1 C15 C16 115.9(2) . . ?
C17 C16 C21 118.1(2) . . ?
C17 C16 C15 118.1(2) . . ?
C21 C16 C15 123.7(2) . . ?
C16 C17 C18 121.0(2) . . ?
C19 C18 C17 120.5(2) . . ?
C18 C19 C20 119.2(2) . . ?
C21 C20 C19 120.4(2) . . ?
C20 C21 C16 120.7(2) . . ?
C27 C22 C23 119.4(2) . . ?
C27 C22 P1 124.2(2) . . ?
C23 C22 P1 116.4(2) . . ?
C24 C23 C22 120.2(2) . . ?
C25 C24 C23 120.3(3) . . ?
C24 C25 C26 120.3(2) . . ?
C25 C26 C27 120.0(3) . . ?
C26 C27 C22 119.7(2) . . ?
C29 C28 C33 119.0(2) . . ?
C29 C28 P1 115.9(2) . . ?
C33 C28 P1 124.77(15) . . ?
C28 C29 C30 119.9(2) . . ?
C31 C30 C29 120.5(2) . . ?
C32 C31 C30 120.1(2) . . ?
C31 C32 C33 120.4(2) . . ?
C32 C33 C28 120.2(2) . . ?

loop_
_geom_bond_atom_site_label_1
_geom_bond_atom_site_label_2
_geom_bond_distance
_geom_bond_site_symmetry_2
_geom_bond_publ_flag
P1 O1 1.4923(14) . ?
P1 C28 1.808(2) . ?
P1 C22 1.810(2) . ?
P1 C1 1.847(2) . ?
O2 C9 1.445(2) . ?
O3 C15 1.233(2) . ?
N1 C15 1.346(2) . ?
N1 C2 1.460(2) . ?
C1 C9 1.569(3) . ?
C1 C2 1.574(3) . ?
C2 C3 1.532(3) . ?
C3 C4 1.376(3) . ?
C3 C8 1.388(3) . ?
C4 C5 1.391(3) . ?
C5 C6 1.375(3) . ?
C6 C7 1.383(4) . ?
C7 C8 1.377(3) . ?
C9 C10 1.528(3) . ?
C9 C14 1.531(3) . ?
C10 C11 1.530(3) . ?
C11 C12 1.514(3) . ?
C12 C13 1.513(4) . ?
C13 C14 1.527(3) . ?
C15 C16 1.502(3) . ?
C16 C17 1.382(3) . ?
C16 C21 1.391(3) . ?
C17 C18 1.384(3) . ?
C18 C19 1.371(3) . ?
C19 C20 1.383(3) . ?
C20 C21 1.381(3) . ?
C22 C27 1.390(3) . ?
C22 C23 1.392(3) . ?
C23 C24 1.385(3) . ?
C24 C25 1.363(4) . ?
C25 C26 1.387(4) . ?
C26 C27 1.389(3) . ?
C28 C29 1.386(3) . ?
C28 C33 1.388(3) . ?
C29 C30 1.386(3) . ?
C30 C31 1.369(3) . ?
C31 C32 1.365(3) . ?
C32 C33 1.381(3) . ?
